data_4037919
loop_
_publ_author_name
'Nikahd, Maryam'
'Mikusek, Jiri'
'Yu, Li-Juan'
'Coote, Michelle L.'
'Banwell, Martin G.'
'Ma, Chenxi'
'Gardiner, Michael G.'

_publ_section_title
;
 Exploiting Chitin as a Source of Biologically Fixed Nitrogen: Formation
 and Full Characterization of Small-Molecule Hetero- and Carbocyclic
 Pyrolysis Products.
;
_journal_name_full 'The Journal of organic chemistry'
_journal_paper_doi 10.1021/acs.joc.9b03438
_journal_year 2020
_chemical_formula_moiety 'C8 H9 N O2, 0.5(H8 O4)'
_chemical_formula_sum 'C8 H13 N O4'
_chemical_formula_weight 187.19
_space_group_crystal_system monoclinic
_space_group_IT_number 12
_space_group_name_Hall '-I 2y'
_space_group_name_H-M_alt 'I 1 2/m 1'
_atom_sites_solution_hydrogens difmap
_atom_sites_solution_primary direct
_audit_creation_date 2019-01-03
_audit_creation_method
;
Olex2 1.2
(compiled 2018.05.29 svn.r3508 for OlexSys, GUI svn.r5506)
;
_cell_angle_alpha 90
_cell_angle_beta 95.661(7)
_cell_angle_gamma 90
_cell_formula_units_Z 4
_cell_length_a 5.6345(4)
_cell_length_b 6.4841(5)
_cell_length_c 25.9775(17)
_cell_measurement_reflns_used 1283
_cell_measurement_temperature 150.00(10)
_cell_measurement_theta_max 28.9780
_cell_measurement_theta_min 4.7930
_cell_volume 944.45(12)
_computing_cell_refinement 'CrysAlisPro 1.171.39.46e (Rigaku OD, 2018)'
_computing_data_collection 'CrysAlisPro 1.171.39.46e (Rigaku OD, 2018)'
_computing_data_reduction 'CrysAlisPro 1.171.39.46e (Rigaku OD, 2018)'
_computing_molecular_graphics 'Olex2 (Dolomanov et al., 2009)'
_computing_publication_material 'Olex2 (Dolomanov et al., 2009)'
_computing_structure_refinement 'ShelXL (Sheldrick, 2015)'
_computing_structure_solution 'ShelXS (Sheldrick, 2008)'
_diffrn_ambient_environment N~2~
_diffrn_ambient_temperature 150.00(10)
_diffrn_detector 'CCD plate'
_diffrn_detector_area_resol_mean 8.1297
_diffrn_detector_type EosS2
_diffrn_measured_fraction_theta_full 0.990
_diffrn_measured_fraction_theta_max 0.858
_diffrn_measurement_details
;
List of Runs (angles in degrees, time in seconds):

  # Type    Start    End  Width  t~exp~   \w     \q     \k     \f   Frames
--------------------------------------------------------------------------
  1  \w      3.00  83.00   1.00   14.73    --   15.42  57.00 120.00   80
  2  \w     -1.00  82.00   1.00   14.73    --   15.42  57.00  30.00   83
  3  \w    -10.00  19.00   1.00   14.73    --   15.42  77.00-150.00   29
;
_diffrn_measurement_device 'four-circle diffractometer'
_diffrn_measurement_device_type 'SuperNova, Dual, Cu at home/near, EosS2'
_diffrn_measurement_method '\w scans'
_diffrn_orient_matrix_type 'CrysAlisPro convention (1999,Acta A55,543-557)'
_diffrn_orient_matrix_UB_11 0.1200753000
_diffrn_orient_matrix_UB_12 -0.0019976000
_diffrn_orient_matrix_UB_13 0.0111000000
_diffrn_orient_matrix_UB_21 -0.0376446000
_diffrn_orient_matrix_UB_22 0.0285185000
_diffrn_orient_matrix_UB_23 0.0242772000
_diffrn_orient_matrix_UB_31 -0.0123839000
_diffrn_orient_matrix_UB_32 -0.1056263000
_diffrn_orient_matrix_UB_33 0.0063518000
_diffrn_radiation_monochromator mirror
_diffrn_radiation_probe x-ray
_diffrn_radiation_type MoK\a
_diffrn_radiation_wavelength 0.71073
_diffrn_reflns_av_R_equivalents 0.0167
_diffrn_reflns_av_unetI/netI 0.0272
_diffrn_reflns_Laue_measured_fraction_full 0.990
_diffrn_reflns_Laue_measured_fraction_max 0.858
_diffrn_reflns_limit_h_max 7
_diffrn_reflns_limit_h_min -7
_diffrn_reflns_limit_k_max 8
_diffrn_reflns_limit_k_min -4
_diffrn_reflns_limit_l_max 18
_diffrn_reflns_limit_l_min -34
_diffrn_reflns_number 2008
_diffrn_reflns_point_group_measured_fraction_full 0.990
_diffrn_reflns_point_group_measured_fraction_max 0.858
_diffrn_reflns_theta_full 25.242
_diffrn_reflns_theta_max 28.857
_diffrn_reflns_theta_min 3.641
_diffrn_source 'micro-focus sealed X-ray tube'
_diffrn_source_type 'SuperNova (Mo) X-ray Source'
_exptl_absorpt_coefficient_mu 0.106
_exptl_absorpt_correction_T_max 1.00000
_exptl_absorpt_correction_T_min 0.87178
_exptl_absorpt_correction_type multi-scan
_exptl_absorpt_process_details
;
CrysAlisPro 1.171.39.46e (Rigaku Oxford Diffraction, 2018)
Empirical absorption correction using spherical harmonics,
 implemented in SCALE3 ABSPACK scaling algorithm.
;
_exptl_crystal_colour colourless
_exptl_crystal_colour_primary colourless
_exptl_crystal_density_diffrn 1.317
_exptl_crystal_description block
_exptl_crystal_F_000 400
_exptl_crystal_size_max 0.25
_exptl_crystal_size_mid 0.2
_exptl_crystal_size_min 0.2
_refine_diff_density_max 0.285
_refine_diff_density_min -0.206
_refine_diff_density_rms 0.042
_refine_ls_extinction_method none
_refine_ls_goodness_of_fit_ref 1.060
_refine_ls_hydrogen_treatment constr
_refine_ls_matrix_type full
_refine_ls_number_parameters 105
_refine_ls_number_reflns 1159
_refine_ls_number_restraints 5
_refine_ls_restrained_S_all 1.058
_refine_ls_R_factor_all 0.0445
_refine_ls_R_factor_gt 0.0394
_refine_ls_shift/su_max 0.000
_refine_ls_shift/su_mean 0.000
_refine_ls_structure_factor_coef Fsqd
_refine_ls_weighting_details 'w=1/[\s^2^(Fo^2^)+(0.0513P)^2^+0.5561P] where P=(Fo^2^+2Fc^2^)/3'
_refine_ls_weighting_scheme calc
_refine_ls_wR_factor_gt 0.1005
_refine_ls_wR_factor_ref 0.1044
_reflns_Friedel_coverage 0.000
_reflns_number_gt 1034
_reflns_number_total 1159
_reflns_threshold_expression 'I > 2\s(I)'
_cod_data_source_file jo9b03438_si_002.cif
_cod_data_source_block mn-10p1cscaled
_cod_original_cell_volume 944.44(12)
_cod_database_code 4037919
_shelx_shelxl_version_number 2016/6
_chemical_oxdiff_formula 'C8 H13 O4 N1'
_chemical_oxdiff_usercomment 'cut rods'
_shelx_space_group_comment
;
The symmetry employed for this shelxl refinement is uniquely defined
by the following loop, which should always be used as a source of
symmetry information in preference to the above space-group names.
They are only intended as comments.
;
_shelx_estimated_absorpt_t_max 0.979
_shelx_estimated_absorpt_t_min 0.974
_reflns_odcompleteness_completeness 98.96
_reflns_odcompleteness_iscentric 1
_reflns_odcompleteness_theta 26.32
_olex2_refinement_description
;
1. Fixed Uiso
 At 1.5 times of:
  All C(H) groups, All C(H,H) groups, All O(H,H) groups, All O(H,H,H) groups
2. Restrained distances
 O3-H3A = O3-H3B = O3-H3C
 0.85 with sigma of 0.02
 O4-H4A = O4-H4B
 0.85 with sigma of 0.02
3. Others
 Fixed Sof: H3B(0.25) H3C(0.25) H4A(0.75) H4B(0.25)
4.a Fixed occupancy and ADP/Uiso:
 H3A, H3B, H3C, H4A, H4B, H1A, H1B, H3, H5, H6, H8A, H8B
;
_ins_header
;
TITL MN-10P1Cscaled in I2/m 
REM I2/m (#12 in standard setting)
CELL 0.71073   5.634492   6.484053  25.977550  90.0000  95.6615  90.0000
ZERR    4.00   0.000386   0.000499   0.001745   0.0000   0.0067   0.0000
LATT  2
SYMM -x, y,-z 
SFAC C H N O
UNIT 32.00 52.00 4.00 16.00
TREF
HKLF 4
END
;
_olex2_submission_special_instructions 'No special instructions were received'
_oxdiff_exptl_absorpt_empirical_details
;
Empirical correction (ABSPACK) includes:
- Absorption correction using spherical harmonics
- Frame scaling
;
_oxdiff_exptl_absorpt_empirical_full_max 1.166
_oxdiff_exptl_absorpt_empirical_full_min 0.857

loop_
_space_group_symop_operation_xyz
'x, y, z'
'-x, y, -z'
'x+1/2, y+1/2, z+1/2'
'-x+1/2, y+1/2, -z+1/2'
'-x, -y, -z'
'x, -y, z'
'-x+1/2, -y+1/2, -z+1/2'
'x+1/2, -y+1/2, z+1/2'

loop_
_atom_site_label
_atom_site_type_symbol
_atom_site_fract_x
_atom_site_fract_y
_atom_site_fract_z
_atom_site_U_iso_or_equiv
_atom_site_adp_type
_atom_site_occupancy
_atom_site_site_symmetry_order
_atom_site_calc_flag
_atom_site_refinement_flags_posn
_atom_site_refinement_flags_adp
_atom_site_refinement_flags_occupancy
_atom_site_disorder_assembly
_atom_site_disorder_group
O1 O 0.2584(2) 0.500000 0.62989(5) 0.0256(3) Uani 1 2 d S T P . .
O2 O 0.9978(2) 0.500000 0.85963(5) 0.0266(3) Uani 1 2 d S T P . .
O3 O 1.1638(2) 0.500000 0.96435(5) 0.0278(3) Uani 1 2 d DS T P . .
H3A H 1.109(4) 0.500000 0.9328(7) 0.042 Uiso 1 2 d DS T P . .
H3B H 1.061(7) 0.500000 0.9863(16) 0.042 Uiso 0.5 2 d DS T P . .
H3C H 1.267(9) 0.591(8) 0.974(2) 0.042 Uiso 0.25 1 d D . . . .
O4 O 1.500000 0.7911(2) 1.000000 0.0416(4) Uani 1 2 d DS T P . .
H4A H 1.393(4) 0.718(4) 0.9859(10) 0.062 Uiso 0.75 1 d D . . . .
H4B H 1.500000 0.921(3) 1.000000 0.062 Uiso 0.5 2 d DS T P . .
N1 N 0.6169(2) 0.500000 0.67408(5) 0.0205(3) Uani 1 2 d S T P . .
C1 C 0.5916(4) 0.500000 0.57745(7) 0.0269(4) Uani 1 2 d S T P . .
H1A H 0.533(3) 0.620(3) 0.5580(6) 0.040 Uiso 1 1 d . . . . .
H1B H 0.766(4) 0.500000 0.5817(9) 0.040 Uiso 1 2 d S T P . .
C2 C 0.5002(3) 0.500000 0.62903(7) 0.0206(4) Uani 1 2 d S T P . .
C3 C 0.2250(3) 0.500000 0.68150(7) 0.0259(4) Uani 1 2 d S T P . .
H3 H 0.063(4) 0.500000 0.6903(9) 0.039 Uiso 1 2 d S T P . .
C4 C 0.4408(3) 0.500000 0.70881(7) 0.0208(4) Uani 1 2 d S T P . .
C5 C 0.4972(3) 0.500000 0.76446(6) 0.0207(4) Uani 1 2 d S T P . .
H5 H 0.362(4) 0.500000 0.7847(9) 0.031 Uiso 1 2 d S T P . .
C6 C 0.7203(3) 0.500000 0.78736(7) 0.0220(4) Uani 1 2 d S T P . .
H6 H 0.854(4) 0.500000 0.7668(8) 0.033 Uiso 1 2 d S T P . .
C7 C 0.7854(3) 0.500000 0.84322(6) 0.0205(4) Uani 1 2 d S T P . .
C8 C 0.5959(3) 0.500000 0.87974(7) 0.0274(4) Uani 1 2 d S T P . .
H8A H 0.661(5) 0.500000 0.9154(10) 0.041 Uiso 1 2 d S T P . .
H8B H 0.490(3) 0.615(3) 0.8742(6) 0.041 Uiso 1 1 d . . . . .

loop_
_atom_site_aniso_label
_atom_site_aniso_U_11
_atom_site_aniso_U_22
_atom_site_aniso_U_33
_atom_site_aniso_U_23
_atom_site_aniso_U_13
_atom_site_aniso_U_12
O1 0.0190(6) 0.0361(7) 0.0209(6) 0.000 -0.0021(5) 0.000
O2 0.0206(6) 0.0330(7) 0.0254(6) 0.000 -0.0024(5) 0.000
O3 0.0246(7) 0.0329(7) 0.0252(7) 0.000 -0.0017(5) 0.000
O4 0.0411(9) 0.0282(8) 0.0545(10) 0.000 0.0000(7) 0.000
N1 0.0198(7) 0.0201(7) 0.0218(7) 0.000 0.0031(6) 0.000
C1 0.0306(10) 0.0285(10) 0.0218(9) 0.000 0.0041(7) 0.000
C2 0.0182(8) 0.0190(8) 0.0246(9) 0.000 0.0017(6) 0.000
C3 0.0202(8) 0.0355(10) 0.0219(8) 0.000 0.0012(7) 0.000
C4 0.0189(8) 0.0198(8) 0.0236(8) 0.000 0.0020(7) 0.000
C5 0.0197(8) 0.0209(8) 0.0214(8) 0.000 0.0021(6) 0.000
C6 0.0198(8) 0.0253(9) 0.0214(8) 0.000 0.0038(7) 0.000
C7 0.0203(8) 0.0178(8) 0.0229(8) 0.000 -0.0003(7) 0.000
C8 0.0232(9) 0.0365(11) 0.0224(9) 0.000 0.0020(7) 0.000

loop_
_atom_type_symbol
_atom_type_description
_atom_type_scat_dispersion_real
_atom_type_scat_dispersion_imag
_atom_type_scat_source
C C 0.0033 0.0016 'International Tables Vol C Tables 4.2.6.8 and 6.1.1.4'
H H 0.0000 0.0000 'International Tables Vol C Tables 4.2.6.8 and 6.1.1.4'
N N 0.0061 0.0033 'International Tables Vol C Tables 4.2.6.8 and 6.1.1.4'
O O 0.0106 0.0060 'International Tables Vol C Tables 4.2.6.8 and 6.1.1.4'

loop_
_exptl_crystal_face_index_h
_exptl_crystal_face_index_k
_exptl_crystal_face_index_l
_exptl_crystal_face_perp_dist
1 -2 -35 0.0699
-1 2 35 0.0699
7 2 -20 0.0979
-7 -2 20 0.0979
0 -9 6 0.0802
0 9 -6 0.0802

loop_
_geom_angle_atom_site_label_1
_geom_angle_atom_site_label_2
_geom_angle_atom_site_label_3
_geom_angle
_geom_angle_site_symmetry_1
_geom_angle_site_symmetry_3
_geom_angle_publ_flag
C2 O1 C3 104.43(13) . . ?
C2 N1 C4 104.72(14) . . ?
O1 C2 C1 116.82(15) . . ?
N1 C2 O1 114.04(15) . . ?
N1 C2 C1 129.14(16) . . ?
C4 C3 O1 108.13(15) . . ?
N1 C4 C5 122.74(15) . . ?
C3 C4 N1 108.68(15) . . ?
C3 C4 C5 128.58(16) . . ?
C6 C5 C4 123.23(16) . . ?
C5 C6 C7 125.07(16) . . ?
O2 C7 C6 118.96(16) . . ?
O2 C7 C8 120.72(16) . . ?
C6 C7 C8 120.32(15) . . ?

loop_
_geom_bond_atom_site_label_1
_geom_bond_atom_site_label_2
_geom_bond_distance
_geom_bond_site_symmetry_2
_geom_bond_publ_flag
O1 C2 1.365(2) . ?
O1 C3 1.372(2) . ?
O2 C7 1.230(2) . ?
N1 C2 1.285(2) . ?
N1 C4 1.406(2) . ?
C1 C2 1.482(2) . ?
C3 C4 1.346(2) . ?
C4 C5 1.449(2) . ?
C5 C6 1.337(2) . ?
C6 C7 1.461(2) . ?
C7 C8 1.497(2) . ?

loop_
_exptl_oxdiff_crystal_face_indexfrac_h
_exptl_oxdiff_crystal_face_indexfrac_k
_exptl_oxdiff_crystal_face_indexfrac_l
_exptl_oxdiff_crystal_face_x
_exptl_oxdiff_crystal_face_y
_exptl_oxdiff_crystal_face_z
1.0000 -2.0000 -34.9992 -0.2644 -0.9444 -0.0234
-1.0000 2.0000 34.9992 0.2644 0.9444 0.0234
7.0000 2.0000 -19.9988 0.6145 -0.6920 -0.4250
-7.0000 -2.0000 19.9988 -0.6145 0.6920 0.4250
0.0001 -9.0000 6.0002 0.0846 -0.1110 0.9888
-0.0001 9.0000 -6.0002 -0.0846 0.1110 -0.9888
